data_4127621
loop_
_publ_author_name
'Br\"uckner, Tobias'
'Stennett, Tom E.'
'He\&s, Merlin'
'Braunschweig, Holger'

_publ_section_title
;
 Single and Double Hydroboration of B-B Triple Bonds and Convergent Routes
 to a Cationic Tetraborane.
;
_journal_issue 37
_journal_name_full 'Journal of the American Chemical Society'
_journal_page_first 14898
_journal_page_last 14903
_journal_paper_doi 10.1021/jacs.9b07991
_journal_volume 141
_journal_year 2019
_chemical_formula_moiety 'C61 H73 B4 F3 N4 O7 S'
_chemical_formula_sum 'C61 H73 B4 F3 N4 O7 S'
_chemical_formula_weight 1106.53
_space_group_crystal_system monoclinic
_space_group_IT_number 15
_space_group_name_Hall '-C 2yc'
_space_group_name_H-M_alt 'C 1 2/c 1'
_symmetry_space_group_name_Hall '-C 2yc'
_symmetry_space_group_name_H-M 'C 1 2/c 1'
_atom_sites_solution_hydrogens mixed
_atom_sites_solution_primary dual
_atom_sites_solution_secondary difmap
_audit_creation_method SHELXL-2017/1
_cell_angle_alpha 90
_cell_angle_beta 98.6750(10)
_cell_angle_gamma 90
_cell_formula_units_Z 4
_cell_length_a 20.3578(7)
_cell_length_b 15.3176(5)
_cell_length_c 19.7253(6)
_cell_measurement_reflns_used 9789
_cell_measurement_temperature 100(2)
_cell_measurement_theta_max 26.74
_cell_measurement_theta_min 2.66
_cell_volume 6080.6(3)
_computing_cell_refinement 'Saint+ ver. V8.38A (Bruker AXS)'
_computing_data_collection 'APEX2 ver. 2014.9 (Bruker AXS)'
_computing_data_reduction 'Saint+ ver. V8.38A (Bruker AXS)'
_computing_molecular_graphics 'ShelXLe (Huebschle et all, 2011)'
_computing_publication_material 'SHELXL-2017/1 (Sheldrick, 2017)'
_computing_structure_refinement 'SHELXL-2017/1 (Sheldrick, 2017)'
_computing_structure_solution 'SHELXT (Sheldrick, 2014)'
_diffrn_ambient_temperature 100(2)
_diffrn_detector 'CMOS area detector (Photon II)'
_diffrn_detector_area_resol_mean 7.5
_diffrn_measured_fraction_theta_full 0.998
_diffrn_measured_fraction_theta_max 0.999
_diffrn_measurement_device_type 'Bruker D8 Quest'
_diffrn_measurement_method '\f and \w scans'
_diffrn_radiation_monochromator 'multi-layer mirror'
_diffrn_radiation_type MoK\a
_diffrn_radiation_wavelength 0.71073
_diffrn_reflns_av_R_equivalents 0.0620
_diffrn_reflns_av_unetI/netI 0.0210
_diffrn_reflns_Laue_measured_fraction_full 0.998
_diffrn_reflns_Laue_measured_fraction_max 0.999
_diffrn_reflns_limit_h_max 25
_diffrn_reflns_limit_h_min -25
_diffrn_reflns_limit_k_max 18
_diffrn_reflns_limit_k_min -18
_diffrn_reflns_limit_l_max 24
_diffrn_reflns_limit_l_min -24
_diffrn_reflns_number 92555
_diffrn_reflns_point_group_measured_fraction_full 0.998
_diffrn_reflns_point_group_measured_fraction_max 0.999
_diffrn_reflns_theta_full 25.242
_diffrn_reflns_theta_max 26.022
_diffrn_reflns_theta_min 2.553
_diffrn_source 'microfocus sealed tube (Incoatec ImS)'
_exptl_absorpt_coefficient_mu 0.116
_exptl_absorpt_correction_T_max 0.7454
_exptl_absorpt_correction_T_min 0.6893
_exptl_absorpt_correction_type multi-scan
_exptl_absorpt_process_details 'SadAbs 2016/2 (Bruker AXS)'
_exptl_crystal_colour colourless
_exptl_crystal_density_diffrn 1.209
_exptl_crystal_description plate
_exptl_crystal_F_000 2344
_exptl_crystal_size_max 0.256
_exptl_crystal_size_mid 0.245
_exptl_crystal_size_min 0.089
_refine_diff_density_max 1.157
_refine_diff_density_min -0.902
_refine_diff_density_rms 0.088
_refine_ls_extinction_method none
_refine_ls_goodness_of_fit_ref 1.101
_refine_ls_hydrogen_treatment mixed
_refine_ls_matrix_type full
_refine_ls_number_parameters 391
_refine_ls_number_reflns 5994
_refine_ls_number_restraints 147
_refine_ls_restrained_S_all 1.111
_refine_ls_R_factor_all 0.1095
_refine_ls_R_factor_gt 0.1022
_refine_ls_shift/su_max 0.030
_refine_ls_shift/su_mean 0.001
_refine_ls_structure_factor_coef Fsqd
_refine_ls_weighting_details 'w=1/[\s^2^(Fo^2^)+(0.0969P)^2^+40.1311P] where P=(Fo^2^+2Fc^2^)/3'
_refine_ls_weighting_scheme calc
_refine_ls_wR_factor_gt 0.2562
_refine_ls_wR_factor_ref 0.2609
_reflns_Friedel_coverage 0.000
_reflns_number_gt 5359
_reflns_number_total 5994
_reflns_threshold_expression 'I > 2\s(I)'
_cod_data_source_file ja9b07991_si_004.cif
_cod_data_source_block tobr059_a_sq
_cod_database_code 4127621
_shelx_shelxl_version_number 2017/1
_shelx_space_group_comment
;
The symmetry employed for this shelxl refinement is uniquely defined
by the following loop, which should always be used as a source of
symmetry information in preference to the above space-group names.
They are only intended as comments.
;
_shelx_estimated_absorpt_t_min 0.971
_shelx_estimated_absorpt_t_max 0.990

loop_
_space_group_symop_operation_xyz
'x, y, z'
'-x, y, -z+1/2'
'x+1/2, y+1/2, z'
'-x+1/2, y+1/2, -z+1/2'
'-x, -y, -z'
'x, -y, z-1/2'
'-x+1/2, -y+1/2, -z'
'x+1/2, -y+1/2, z-1/2'

loop_
_atom_site_label
_atom_site_type_symbol
_atom_site_fract_x
_atom_site_fract_y
_atom_site_fract_z
_atom_site_U_iso_or_equiv
_atom_site_adp_type
_atom_site_occupancy
_atom_site_site_symmetry_order
_atom_site_calc_flag
_atom_site_refinement_flags_posn
_atom_site_refinement_flags_adp
_atom_site_refinement_flags_occupancy
_atom_site_disorder_assembly
_atom_site_disorder_group
O1_1 O 0.63942(13) 0.27571(19) 0.34826(13) 0.0323(6) Uani 1 1 d . . . . .
C1_1 C 0.65292(17) 0.2394(2) 0.52066(17) 0.0225(7) Uani 1 1 d . . . . .
N1_1 N 0.62930(15) 0.1647(2) 0.54237(15) 0.0261(7) Uani 1 1 d . . . . .
B1_1 B 0.6993(2) 0.2626(3) 0.3914(2) 0.0246(8) Uani 1 1 d . . . . .
O2_1 O 0.75070(13) 0.25824(18) 0.35187(12) 0.0294(6) Uani 1 1 d . . . . .
C3_1 C 0.5771(2) 0.1803(3) 0.5853(2) 0.0356(9) Uani 1 1 d . . . . .
H3A_1 H 0.589460 0.154833 0.631572 0.043 Uiso 1 1 calc R U . . .
H3AB_1 H 0.534061 0.155462 0.563864 0.043 Uiso 1 1 calc R U . . .
C4_1 C 0.64049(18) 0.0765(2) 0.51951(19) 0.0267(8) Uani 1 1 d . . . . .
C5_1 C 0.67511(19) 0.0170(3) 0.5660(2) 0.0307(8) Uani 1 1 d . . . . .
C6_1 C 0.6820(2) -0.0683(3) 0.5432(2) 0.0387(10) Uani 1 1 d . . . . .
H6_1 H 0.705635 -0.109805 0.573384 0.046 Uiso 1 1 calc R U . . .
C7_1 C 0.6552(2) -0.0938(3) 0.4773(2) 0.0439(11) Uani 1 1 d . . . . .
H7_1 H 0.661552 -0.151801 0.462391 0.053 Uiso 1 1 calc R U . . .
C8_1 C 0.6195(2) -0.0353(3) 0.4336(2) 0.0421(11) Uani 1 1 d . . . . .
H8_1 H 0.600830 -0.053717 0.388861 0.050 Uiso 1 1 calc R U . . .
C9_1 C 0.6100(2) 0.0507(3) 0.4534(2) 0.0334(9) Uani 1 1 d . . . . .
C10_1 C 0.5636(2) 0.1087(3) 0.4060(2) 0.0375(10) Uani 1 1 d . . . . .
H10_1 H 0.574605 0.170848 0.418633 0.045 Uiso 1 1 calc R U . . .
C11_1 C 0.4920(3) 0.0920(5) 0.4160(3) 0.075(2) Uani 1 1 d . . . . .
H11A_1 H 0.487205 0.102816 0.463942 0.112 Uiso 1 1 calc R U . . .
H11B_1 H 0.480317 0.031210 0.404211 0.112 Uiso 1 1 calc R U . . .
H11C_1 H 0.462459 0.131107 0.386184 0.112 Uiso 1 1 calc R U . . .
C12_1 C 0.5704(3) 0.0963(3) 0.3304(2) 0.0619(16) Uani 1 1 d . . . . .
H12A_1 H 0.553210 0.038787 0.314974 0.093 Uiso 1 1 calc R U . . .
H12B_1 H 0.617373 0.100504 0.324861 0.093 Uiso 1 1 calc R U . . .
H12C_1 H 0.545078 0.141783 0.302919 0.093 Uiso 1 1 calc R U . . .
C13_1 C 0.70385(19) 0.0395(3) 0.6392(2) 0.0328(8) Uani 1 1 d . . . . .
H13_1 H 0.697090 0.103387 0.645866 0.039 Uiso 1 1 calc R U . . .
C14_1 C 0.6681(2) -0.0098(3) 0.6903(2) 0.0430(10) Uani 1 1 d . . . . .
H14A_1 H 0.686936 0.007073 0.737079 0.065 Uiso 1 1 calc R U . . .
H14B_1 H 0.673791 -0.072788 0.684473 0.065 Uiso 1 1 calc R U . . .
H14C_1 H 0.620676 0.004612 0.681948 0.065 Uiso 1 1 calc R U . . .
C15_1 C 0.7785(2) 0.0211(3) 0.6540(3) 0.0462(11) Uani 1 1 d . . . . .
H15A_1 H 0.796154 0.041636 0.700183 0.069 Uiso 1 1 calc R U . . .
H15B_1 H 0.800901 0.051607 0.620307 0.069 Uiso 1 1 calc R U . . .
H15C_1 H 0.786169 -0.041883 0.650962 0.069 Uiso 1 1 calc R U . . .
C16_1 C 0.62395(19) 0.3969(3) 0.52145(19) 0.0295(8) Uani 1 1 d . . . . .
C17_1 C 0.6684(2) 0.4564(3) 0.5571(2) 0.0368(9) Uani 1 1 d . . . . .
C18_1 C 0.6681(2) 0.5417(3) 0.5321(2) 0.0411(10) Uani 1 1 d . . . . .
H18_1 H 0.699265 0.582260 0.554737 0.049 Uiso 1 1 calc R U . . .
C19_1 C 0.6247(2) 0.5693(3) 0.4760(2) 0.0420(10) Uani 1 1 d . . . . .
C20_1 C 0.5779(2) 0.5094(3) 0.4444(2) 0.0421(10) Uani 1 1 d . . . . .
H20_1 H 0.545929 0.528026 0.407120 0.051 Uiso 1 1 calc R U . . .
C21_1 C 0.5773(2) 0.4233(3) 0.4662(2) 0.0325(8) Uani 1 1 d . . . . .
C22_1 C 0.5249(2) 0.3628(3) 0.4300(2) 0.0414(10) Uani 1 1 d . . . . .
H22A_1 H 0.480937 0.382124 0.438378 0.062 Uiso 1 1 calc R U . . .
H22B_1 H 0.533127 0.303309 0.447529 0.062 Uiso 1 1 calc R U . . .
H22C_1 H 0.526616 0.363690 0.380640 0.062 Uiso 1 1 calc R U . . .
C23_1 C 0.7168(3) 0.4336(3) 0.6200(3) 0.0597(14) Uani 1 1 d . . . . .
H23A_1 H 0.728777 0.486486 0.646984 0.089 Uiso 1 1 calc R U . . .
H23B_1 H 0.756842 0.407864 0.606243 0.089 Uiso 1 1 calc R U . . .
H23C_1 H 0.696272 0.391438 0.647812 0.089 Uiso 1 1 calc R U . . .
C24_1 C 0.6278(3) 0.6614(3) 0.4512(3) 0.0582(14) Uani 1 1 d . . . . .
H24A_1 H 0.674383 0.678626 0.452445 0.087 Uiso 1 1 calc R U . . .
H24B_1 H 0.606590 0.700378 0.480789 0.087 Uiso 1 1 calc R U . . .
H24C_1 H 0.604609 0.665592 0.404006 0.087 Uiso 1 1 calc R U . . .
C25_1 C 0.72148(19) 0.2666(2) 0.28449(18) 0.0262(8) Uani 1 1 d . . . . .
C26_1 C 0.6546(2) 0.2768(3) 0.28203(19) 0.0312(8) Uani 1 1 d . . . . .
C27_1 C 0.6125(2) 0.2871(4) 0.2210(2) 0.0473(12) Uani 1 1 d . . . . .
H27_1 H 0.565985 0.294600 0.219258 0.057 Uiso 1 1 calc R U . . .
C28_1 C 0.6427(2) 0.2859(4) 0.1617(2) 0.0479(12) Uani 1 1 d . . . . .
H28_1 H 0.615746 0.292638 0.118349 0.057 Uiso 1 1 calc R U . . .
C29_1 C 0.7093(2) 0.2754(3) 0.16431(19) 0.0377(10) Uani 1 1 d . . . . .
H29_1 H 0.727385 0.274671 0.122621 0.045 Uiso 1 1 calc R U . . .
C30_1 C 0.7522(2) 0.2656(3) 0.2263(2) 0.0343(9) Uani 1 1 d . . . . .
H30_1 H 0.798887 0.258803 0.228359 0.041 Uiso 1 1 calc R U . . .
C2_1 C 0.5739(2) 0.2788(3) 0.5885(2) 0.0376(10) Uani 1 1 d . . . . .
H2A_1 H 0.528622 0.300189 0.571157 0.045 Uiso 1 1 calc R U . . .
H2AB_1 H 0.587193 0.299948 0.636050 0.045 Uiso 1 1 calc R U . . .
N2_1 N 0.62173(15) 0.3072(2) 0.54379(15) 0.0272(7) Uani 1 1 d . . . . .
B2_1 B 0.7126(2) 0.2503(3) 0.47799(19) 0.0233(8) Uani 1 1 d . . . . .
H1_1 H 0.757(5) 0.202(6) 0.497(5) 0.04(2) Uiso 0.5 1 d . . P A -1
S1_3 S 0.45936(12) 0.80588(15) 0.22732(12) 0.0384(5) Uani 0.5 1 d G U P B -1
O1_3 O 0.4228(2) 0.7330(3) 0.2494(3) 0.054(2) Uani 0.5 1 d G U P B -1
O2_3 O 0.47042(16) 0.8033(5) 0.15669(13) 0.0344(16) Uani 0.5 1 d G U P B -1
O3_3 O 0.44235(19) 0.8905(2) 0.2521(3) 0.067(2) Uani 0.5 1 d G U P B -1
C1_3 C 0.54390(14) 0.7879(3) 0.27473(18) 0.0519(19) Uani 0.5 1 d G U P B -1
F1_3 F 0.58638(14) 0.8499(4) 0.2611(3) 0.0692(18) Uani 0.5 1 d G U P B -1
F2_3 F 0.54447(19) 0.7880(5) 0.34267(17) 0.056(2) Uani 0.5 1 d G U P B -1
F3_3 F 0.5692(2) 0.7112(3) 0.2587(4) 0.075(2) Uani 0.5 1 d G U P B -1

loop_
_atom_site_aniso_label
_atom_site_aniso_U_11
_atom_site_aniso_U_22
_atom_site_aniso_U_33
_atom_site_aniso_U_23
_atom_site_aniso_U_13
_atom_site_aniso_U_12
O1_1 0.0290(14) 0.0448(16) 0.0243(13) 0.0083(11) 0.0076(11) -0.0019(12)
C1_1 0.0235(17) 0.0278(18) 0.0160(15) -0.0044(13) 0.0020(13) -0.0069(14)
N1_1 0.0279(15) 0.0290(16) 0.0231(15) -0.0017(12) 0.0096(12) -0.0084(13)
B1_1 0.027(2) 0.026(2) 0.0232(19) -0.0062(15) 0.0110(16) -0.0094(16)
O2_1 0.0266(13) 0.0458(16) 0.0163(12) -0.0031(11) 0.0049(10) -0.0064(11)
C3_1 0.035(2) 0.038(2) 0.039(2) 0.0019(17) 0.0209(18) -0.0060(17)
C4_1 0.0274(18) 0.0265(18) 0.0284(18) -0.0014(14) 0.0114(15) -0.0113(14)
C5_1 0.0295(19) 0.030(2) 0.034(2) -0.0005(16) 0.0118(16) -0.0078(16)
C6_1 0.042(2) 0.028(2) 0.048(2) 0.0021(18) 0.0140(19) -0.0066(17)
C7_1 0.061(3) 0.027(2) 0.047(3) -0.0079(18) 0.018(2) -0.014(2)
C8_1 0.061(3) 0.038(2) 0.030(2) -0.0099(18) 0.0125(19) -0.020(2)
C9_1 0.042(2) 0.030(2) 0.0298(19) -0.0021(16) 0.0131(17) -0.0178(17)
C10_1 0.047(2) 0.038(2) 0.0256(19) 0.0006(16) -0.0004(17) -0.0201(19)
C11_1 0.047(3) 0.091(5) 0.080(4) 0.037(4) -0.011(3) -0.025(3)
C12_1 0.118(5) 0.038(3) 0.025(2) -0.0005(19) -0.003(3) -0.016(3)
C13_1 0.031(2) 0.032(2) 0.034(2) 0.0028(16) 0.0035(16) -0.0038(16)
C14_1 0.046(2) 0.052(3) 0.030(2) 0.0052(19) 0.0026(18) -0.010(2)
C15_1 0.038(2) 0.040(2) 0.058(3) 0.001(2) 0.001(2) -0.0014(19)
C16_1 0.034(2) 0.0302(19) 0.0266(18) -0.0018(15) 0.0125(15) -0.0025(16)
C17_1 0.039(2) 0.032(2) 0.039(2) -0.0028(17) 0.0079(18) -0.0063(17)
C18_1 0.040(2) 0.031(2) 0.054(3) -0.0072(19) 0.012(2) -0.0053(18)
C19_1 0.057(3) 0.028(2) 0.047(2) 0.0010(18) 0.026(2) -0.0002(19)
C20_1 0.055(3) 0.037(2) 0.034(2) 0.0031(18) 0.008(2) 0.004(2)
C21_1 0.040(2) 0.030(2) 0.0292(19) -0.0015(15) 0.0117(16) 0.0028(17)
C22_1 0.045(2) 0.039(2) 0.038(2) -0.0036(18) -0.0017(19) 0.0032(19)
C23_1 0.066(3) 0.044(3) 0.061(3) -0.002(2) -0.018(3) -0.012(2)
C24_1 0.076(4) 0.034(3) 0.068(3) 0.008(2) 0.021(3) 0.003(2)
C25_1 0.0331(19) 0.0269(18) 0.0181(16) -0.0009(13) 0.0026(14) -0.0040(15)
C26_1 0.033(2) 0.036(2) 0.0262(19) 0.0065(16) 0.0078(15) -0.0061(16)
C27_1 0.033(2) 0.075(3) 0.032(2) 0.013(2) -0.0008(18) -0.005(2)
C28_1 0.049(3) 0.069(3) 0.024(2) 0.014(2) -0.0025(18) -0.008(2)
C29_1 0.055(3) 0.041(2) 0.0180(17) 0.0017(16) 0.0071(17) -0.0021(19)
C30_1 0.037(2) 0.041(2) 0.0258(19) -0.0001(16) 0.0068(16) 0.0016(17)
C2_1 0.045(2) 0.036(2) 0.038(2) 0.0008(17) 0.0253(19) -0.0014(18)
N2_1 0.0289(16) 0.0298(17) 0.0249(15) -0.0012(12) 0.0106(13) -0.0050(13)
B2_1 0.029(2) 0.0250(19) 0.0178(17) -0.0053(15) 0.0078(16) -0.0106(16)
S1_3 0.0428(11) 0.0448(11) 0.0299(10) 0.0098(9) 0.0129(9) 0.0061(10)
O1_3 0.048(4) 0.066(4) 0.045(4) 0.019(3) -0.002(3) -0.022(3)
O2_3 0.026(3) 0.048(4) 0.030(3) 0.011(3) 0.006(2) -0.002(3)
O3_3 0.079(5) 0.057(4) 0.066(4) 0.006(3) 0.016(4) 0.021(4)
C1_3 0.050(3) 0.064(3) 0.042(3) -0.001(3) 0.010(3) 0.005(3)
F1_3 0.049(3) 0.101(4) 0.060(3) 0.010(3) 0.020(3) -0.029(3)
F2_3 0.037(3) 0.097(5) 0.038(3) 0.006(3) 0.016(2) 0.008(3)
F3_3 0.071(4) 0.088(4) 0.064(4) -0.002(4) 0.007(4) 0.023(4)

loop_
_atom_type_symbol
_atom_type_description
_atom_type_scat_dispersion_real
_atom_type_scat_dispersion_imag
_atom_type_scat_source
C C 0.0033 0.0016 'International Tables Vol C Tables 4.2.6.8 and 6.1.1.4'
H H 0.0000 0.0000 'International Tables Vol C Tables 4.2.6.8 and 6.1.1.4'
B B 0.0013 0.0007 'International Tables Vol C Tables 4.2.6.8 and 6.1.1.4'
N N 0.0061 0.0033 'International Tables Vol C Tables 4.2.6.8 and 6.1.1.4'
O O 0.0106 0.0060 'International Tables Vol C Tables 4.2.6.8 and 6.1.1.4'
F F 0.0171 0.0103 'International Tables Vol C Tables 4.2.6.8 and 6.1.1.4'
S S 0.1246 0.1234 'International Tables Vol C Tables 4.2.6.8 and 6.1.1.4'

loop_
_geom_angle_atom_site_label_1
_geom_angle_atom_site_label_2
_geom_angle_atom_site_label_3
_geom_angle
_geom_angle_site_symmetry_1
_geom_angle_site_symmetry_3
C26_1 O1_1 B1_1 106.2(3) . .
N2_1 C1_1 N1_1 110.1(3) . .
N2_1 C1_1 B2_1 122.9(3) . .
N1_1 C1_1 B2_1 126.9(3) . .
C1_1 N1_1 C4_1 128.0(3) . .
C1_1 N1_1 C3_1 111.7(3) . .
C4_1 N1_1 C3_1 119.3(3) . .
O1_1 B1_1 O2_1 109.0(3) . .
O1_1 B1_1 B2_1 128.6(3) . .
O2_1 B1_1 B2_1 122.4(3) . .
C25_1 O2_1 B1_1 106.4(3) . .
N1_1 C3_1 C2_1 103.1(3) . .
N1_1 C3_1 H3A_1 111.1 . .
C2_1 C3_1 H3A_1 111.1 . .
N1_1 C3_1 H3AB_1 111.1 . .
C2_1 C3_1 H3AB_1 111.1 . .
H3A_1 C3_1 H3AB_1 109.1 . .
C5_1 C4_1 C9_1 121.9(4) . .
C5_1 C4_1 N1_1 119.2(3) . .
C9_1 C4_1 N1_1 118.6(3) . .
C6_1 C5_1 C4_1 117.5(4) . .
C6_1 C5_1 C13_1 118.5(4) . .
C4_1 C5_1 C13_1 124.0(3) . .
C7_1 C6_1 C5_1 121.4(4) . .
C7_1 C6_1 H6_1 119.3 . .
C5_1 C6_1 H6_1 119.3 . .
C8_1 C7_1 C6_1 120.0(4) . .
C8_1 C7_1 H7_1 120.0 . .
C6_1 C7_1 H7_1 120.0 . .
C7_1 C8_1 C9_1 121.6(4) . .
C7_1 C8_1 H8_1 119.2 . .
C9_1 C8_1 H8_1 119.2 . .
C8_1 C9_1 C4_1 117.5(4) . .
C8_1 C9_1 C10_1 118.8(4) . .
C4_1 C9_1 C10_1 123.5(4) . .
C9_1 C10_1 C11_1 109.9(4) . .
C9_1 C10_1 C12_1 113.0(4) . .
C11_1 C10_1 C12_1 109.5(4) . .
C9_1 C10_1 H10_1 108.1 . .
C11_1 C10_1 H10_1 108.1 . .
C12_1 C10_1 H10_1 108.1 . .
C10_1 C11_1 H11A_1 109.5 . .
C10_1 C11_1 H11B_1 109.5 . .
H11A_1 C11_1 H11B_1 109.5 . .
C10_1 C11_1 H11C_1 109.5 . .
H11A_1 C11_1 H11C_1 109.5 . .
H11B_1 C11_1 H11C_1 109.5 . .
C10_1 C12_1 H12A_1 109.5 . .
C10_1 C12_1 H12B_1 109.5 . .
H12A_1 C12_1 H12B_1 109.5 . .
C10_1 C12_1 H12C_1 109.5 . .
H12A_1 C12_1 H12C_1 109.5 . .
H12B_1 C12_1 H12C_1 109.5 . .
C5_1 C13_1 C14_1 111.2(3) . .
C5_1 C13_1 C15_1 111.7(4) . .
C14_1 C13_1 C15_1 109.9(4) . .
C5_1 C13_1 H13_1 107.9 . .
C14_1 C13_1 H13_1 107.9 . .
C15_1 C13_1 H13_1 107.9 . .
C13_1 C14_1 H14A_1 109.5 . .
C13_1 C14_1 H14B_1 109.5 . .
H14A_1 C14_1 H14B_1 109.5 . .
C13_1 C14_1 H14C_1 109.5 . .
H14A_1 C14_1 H14C_1 109.5 . .
H14B_1 C14_1 H14C_1 109.5 . .
C13_1 C15_1 H15A_1 109.5 . .
C13_1 C15_1 H15B_1 109.5 . .
H15A_1 C15_1 H15B_1 109.5 . .
C13_1 C15_1 H15C_1 109.5 . .
H15A_1 C15_1 H15C_1 109.5 . .
H15B_1 C15_1 H15C_1 109.5 . .
C21_1 C16_1 C17_1 121.2(4) . .
C21_1 C16_1 N2_1 117.7(3) . .
C17_1 C16_1 N2_1 121.0(4) . .
C18_1 C17_1 C16_1 117.7(4) . .
C18_1 C17_1 C23_1 118.5(4) . .
C16_1 C17_1 C23_1 123.8(4) . .
C19_1 C18_1 C17_1 122.7(4) . .
C19_1 C18_1 H18_1 118.6 . .
C17_1 C18_1 H18_1 118.6 . .
C18_1 C19_1 C20_1 117.9(4) . .
C18_1 C19_1 C24_1 119.9(5) . .
C20_1 C19_1 C24_1 122.1(5) . .
C21_1 C20_1 C19_1 121.5(4) . .
C21_1 C20_1 H20_1 119.3 . .
C19_1 C20_1 H20_1 119.3 . .
C20_1 C21_1 C16_1 118.8(4) . .
C20_1 C21_1 C22_1 118.4(4) . .
C16_1 C21_1 C22_1 122.8(4) . .
C21_1 C22_1 H22A_1 109.5 . .
C21_1 C22_1 H22B_1 109.5 . .
H22A_1 C22_1 H22B_1 109.5 . .
C21_1 C22_1 H22C_1 109.5 . .
H22A_1 C22_1 H22C_1 109.5 . .
H22B_1 C22_1 H22C_1 109.5 . .
C17_1 C23_1 H23A_1 109.5 . .
C17_1 C23_1 H23B_1 109.5 . .
H23A_1 C23_1 H23B_1 109.5 . .
C17_1 C23_1 H23C_1 109.5 . .
H23A_1 C23_1 H23C_1 109.5 . .
H23B_1 C23_1 H23C_1 109.5 . .
C19_1 C24_1 H24A_1 109.5 . .
C19_1 C24_1 H24B_1 109.5 . .
H24A_1 C24_1 H24B_1 109.5 . .
C19_1 C24_1 H24C_1 109.5 . .
H24A_1 C24_1 H24C_1 109.5 . .
H24B_1 C24_1 H24C_1 109.5 . .
C26_1 C25_1 O2_1 109.2(3) . .
C26_1 C25_1 C30_1 123.0(4) . .
O2_1 C25_1 C30_1 127.9(4) . .
C25_1 C26_1 C27_1 122.1(4) . .
C25_1 C26_1 O1_1 109.2(3) . .
C27_1 C26_1 O1_1 128.8(4) . .
C26_1 C27_1 C28_1 115.8(4) . .
C26_1 C27_1 H27_1 122.1 . .
C28_1 C27_1 H27_1 122.1 . .
C29_1 C28_1 C27_1 122.1(4) . .
C29_1 C28_1 H28_1 119.0 . .
C27_1 C28_1 H28_1 119.0 . .
C28_1 C29_1 C30_1 122.2(4) . .
C28_1 C29_1 H29_1 118.9 . .
C30_1 C29_1 H29_1 118.9 . .
C25_1 C30_1 C29_1 114.9(4) . .
C25_1 C30_1 H30_1 122.5 . .
C29_1 C30_1 H30_1 122.5 . .
N2_1 C2_1 C3_1 103.4(3) . .
N2_1 C2_1 H2A_1 111.1 . .
C3_1 C2_1 H2A_1 111.1 . .
N2_1 C2_1 H2AB_1 111.1 . .
C3_1 C2_1 H2AB_1 111.1 . .
H2A_1 C2_1 H2AB_1 109.0 . .
C1_1 N2_1 C16_1 126.7(3) . .
C1_1 N2_1 C2_1 111.5(3) . .
C16_1 N2_1 C2_1 121.1(3) . .
C1_1 B2_1 B2_1 116.3(4) . 7_656
C1_1 B2_1 B1_1 121.7(3) . .
B2_1 B2_1 B1_1 122.0(4) 7_656 .
C1_1 B2_1 H1_1 112(4) . .
B2_1 B2_1 H1_1 39(5) 7_656 .
B1_1 B2_1 H1_1 113(4) . .
O1_3 S1_3 O3_3 115.5 . .
O1_3 S1_3 O2_3 115.5 . .
O3_3 S1_3 O2_3 115.5 . .
O1_3 S1_3 C1_3 102.4 . .
O3_3 S1_3 C1_3 102.4 . .
O2_3 S1_3 C1_3 102.4 . .
F1_3 C1_3 F2_3 107.0 . .
F1_3 C1_3 F3_3 107.0 . .
F2_3 C1_3 F3_3 107.0 . .
F1_3 C1_3 S1_3 111.9 . .
F2_3 C1_3 S1_3 111.9 . .
F3_3 C1_3 S1_3 111.9 . .

loop_
_geom_bond_atom_site_label_1
_geom_bond_atom_site_label_2
_geom_bond_distance
_geom_bond_site_symmetry_2
O1_1 C26_1 1.388(4) .
O1_1 B1_1 1.392(5) .
C1_1 N2_1 1.332(5) .
C1_1 N1_1 1.337(5) .
C1_1 B2_1 1.588(5) .
N1_1 C4_1 1.453(5) .
N1_1 C3_1 1.474(5) .
B1_1 O2_1 1.399(5) .
B1_1 B2_1 1.699(5) .
O2_1 C25_1 1.378(4) .
C3_1 C2_1 1.512(6) .
C3_1 H3A_1 0.9900 .
C3_1 H3AB_1 0.9900 .
C4_1 C5_1 1.405(6) .
C4_1 C9_1 1.413(5) .
C5_1 C6_1 1.396(6) .
C5_1 C13_1 1.513(5) .
C6_1 C7_1 1.388(6) .
C6_1 H6_1 0.9500 .
C7_1 C8_1 1.374(7) .
C7_1 H7_1 0.9500 .
C8_1 C9_1 1.395(6) .
C8_1 H8_1 0.9500 .
C9_1 C10_1 1.513(6) .
C10_1 C11_1 1.522(7) .
C10_1 C12_1 1.531(6) .
C10_1 H10_1 1.0000 .
C11_1 H11A_1 0.9800 .
C11_1 H11B_1 0.9800 .
C11_1 H11C_1 0.9800 .
C12_1 H12A_1 0.9800 .
C12_1 H12B_1 0.9800 .
C12_1 H12C_1 0.9800 .
C13_1 C14_1 1.529(6) .
C13_1 C15_1 1.529(6) .
C13_1 H13_1 1.0000 .
C14_1 H14A_1 0.9800 .
C14_1 H14B_1 0.9800 .
C14_1 H14C_1 0.9800 .
C15_1 H15A_1 0.9800 .
C15_1 H15B_1 0.9800 .
C15_1 H15C_1 0.9800 .
C16_1 C21_1 1.393(6) .
C16_1 C17_1 1.397(6) .
C16_1 N2_1 1.447(5) .
C17_1 C18_1 1.395(6) .
C17_1 C23_1 1.505(6) .
C18_1 C19_1 1.374(7) .
C18_1 H18_1 0.9500 .
C19_1 C20_1 1.400(7) .
C19_1 C24_1 1.499(6) .
C20_1 C21_1 1.387(6) .
C20_1 H20_1 0.9500 .
C21_1 C22_1 1.509(6) .
C22_1 H22A_1 0.9800 .
C22_1 H22B_1 0.9800 .
C22_1 H22C_1 0.9800 .
C23_1 H23A_1 0.9800 .
C23_1 H23B_1 0.9800 .
C23_1 H23C_1 0.9800 .
C24_1 H24A_1 0.9800 .
C24_1 H24B_1 0.9800 .
C24_1 H24C_1 0.9800 .
C25_1 C26_1 1.363(6) .
C25_1 C30_1 1.389(5) .
C26_1 C27_1 1.377(6) .
C27_1 C28_1 1.401(6) .
C27_1 H27_1 0.9500 .
C28_1 C29_1 1.359(7) .
C28_1 H28_1 0.9500 .
C29_1 C30_1 1.399(6) .
C29_1 H29_1 0.9500 .
C30_1 H30_1 0.9500 .
C2_1 N2_1 1.474(5) .
C2_1 H2A_1 0.9900 .
C2_1 H2AB_1 0.9900 .
B2_1 B2_1 1.635(8) 7_656
B2_1 H1_1 1.18(9) .
S1_3 O1_3 1.4450 .
S1_3 O3_3 1.4450 .
S1_3 O2_3 1.4451 .
S1_3 C1_3 1.8514 .
C1_3 F1_3 1.3384 .
C1_3 F2_3 1.3384 .
C1_3 F3_3 1.3384 .

loop_
_geom_torsion_atom_site_label_1
_geom_torsion_atom_site_label_2
_geom_torsion_atom_site_label_3
_geom_torsion_atom_site_label_4
_geom_torsion
_geom_torsion_site_symmetry_4
N2_1 C1_1 N1_1 C4_1 168.0(3) .
B2_1 C1_1 N1_1 C4_1 -16.1(6) .
N2_1 C1_1 N1_1 C3_1 -0.6(4) .
B2_1 C1_1 N1_1 C3_1 175.4(3) .
C26_1 O1_1 B1_1 O2_1 1.6(4) .
C26_1 O1_1 B1_1 B2_1 -176.7(4) .
O1_1 B1_1 O2_1 C25_1 -1.4(4) .
B2_1 B1_1 O2_1 C25_1 177.0(3) .
C1_1 N1_1 C3_1 C2_1 -1.9(4) .
C4_1 N1_1 C3_1 C2_1 -171.5(3) .
C1_1 N1_1 C4_1 C5_1 115.4(4) .
C3_1 N1_1 C4_1 C5_1 -76.8(4) .
C1_1 N1_1 C4_1 C9_1 -71.3(5) .
C3_1 N1_1 C4_1 C9_1 96.4(4) .
C9_1 C4_1 C5_1 C6_1 3.9(5) .
N1_1 C4_1 C5_1 C6_1 176.9(3) .
C9_1 C4_1 C5_1 C13_1 -174.9(3) .
N1_1 C4_1 C5_1 C13_1 -1.9(5) .
C4_1 C5_1 C6_1 C7_1 -0.7(6) .
C13_1 C5_1 C6_1 C7_1 178.2(4) .
C5_1 C6_1 C7_1 C8_1 -1.7(7) .
C6_1 C7_1 C8_1 C9_1 0.9(7) .
C7_1 C8_1 C9_1 C4_1 2.2(6) .
C7_1 C8_1 C9_1 C10_1 -173.0(4) .
C5_1 C4_1 C9_1 C8_1 -4.7(5) .
N1_1 C4_1 C9_1 C8_1 -177.7(3) .
C5_1 C4_1 C9_1 C10_1 170.3(3) .
N1_1 C4_1 C9_1 C10_1 -2.7(5) .
C8_1 C9_1 C10_1 C11_1 82.3(5) .
C4_1 C9_1 C10_1 C11_1 -92.7(5) .
C8_1 C9_1 C10_1 C12_1 -40.4(5) .
C4_1 C9_1 C10_1 C12_1 144.7(4) .
C6_1 C5_1 C13_1 C14_1 -65.4(5) .
C4_1 C5_1 C13_1 C14_1 113.4(4) .
C6_1 C5_1 C13_1 C15_1 57.9(5) .
C4_1 C5_1 C13_1 C15_1 -123.4(4) .
C21_1 C16_1 C17_1 C18_1 -5.1(6) .
N2_1 C16_1 C17_1 C18_1 179.4(4) .
C21_1 C16_1 C17_1 C23_1 175.7(4) .
N2_1 C16_1 C17_1 C23_1 0.2(6) .
C16_1 C17_1 C18_1 C19_1 2.4(6) .
C23_1 C17_1 C18_1 C19_1 -178.3(5) .
C17_1 C18_1 C19_1 C20_1 1.7(7) .
C17_1 C18_1 C19_1 C24_1 -179.0(4) .
C18_1 C19_1 C20_1 C21_1 -3.4(7) .
C24_1 C19_1 C20_1 C21_1 177.4(4) .
C19_1 C20_1 C21_1 C16_1 0.8(6) .
C19_1 C20_1 C21_1 C22_1 179.4(4) .
C17_1 C16_1 C21_1 C20_1 3.6(6) .
N2_1 C16_1 C21_1 C20_1 179.2(4) .
C17_1 C16_1 C21_1 C22_1 -174.9(4) .
N2_1 C16_1 C21_1 C22_1 0.7(5) .
B1_1 O2_1 C25_1 C26_1 0.7(4) .
B1_1 O2_1 C25_1 C30_1 -179.5(4) .
O2_1 C25_1 C26_1 C27_1 179.7(4) .
C30_1 C25_1 C26_1 C27_1 -0.1(7) .
O2_1 C25_1 C26_1 O1_1 0.3(4) .
C30_1 C25_1 C26_1 O1_1 -179.5(4) .
B1_1 O1_1 C26_1 C25_1 -1.2(4) .
B1_1 O1_1 C26_1 C27_1 179.4(5) .
C25_1 C26_1 C27_1 C28_1 0.4(7) .
O1_1 C26_1 C27_1 C28_1 179.7(4) .
C26_1 C27_1 C28_1 C29_1 -0.1(8) .
C27_1 C28_1 C29_1 C30_1 -0.4(8) .
C26_1 C25_1 C30_1 C29_1 -0.4(6) .
O2_1 C25_1 C30_1 C29_1 179.8(4) .
C28_1 C29_1 C30_1 C25_1 0.6(6) .
N1_1 C3_1 C2_1 N2_1 3.3(4) .
N1_1 C1_1 N2_1 C16_1 -167.5(3) .
B2_1 C1_1 N2_1 C16_1 16.3(5) .
N1_1 C1_1 N2_1 C2_1 2.9(4) .
B2_1 C1_1 N2_1 C2_1 -173.2(3) .
C21_1 C16_1 N2_1 C1_1 88.7(5) .
C17_1 C16_1 N2_1 C1_1 -95.6(5) .
C21_1 C16_1 N2_1 C2_1 -80.9(5) .
C17_1 C16_1 N2_1 C2_1 94.8(5) .
C3_1 C2_1 N2_1 C1_1 -3.9(5) .
C3_1 C2_1 N2_1 C16_1 167.1(3) .
N2_1 C1_1 B2_1 B2_1 92.7(5) 7_656
N1_1 C1_1 B2_1 B2_1 -82.8(5) 7_656
N2_1 C1_1 B2_1 B1_1 -86.8(4) .
N1_1 C1_1 B2_1 B1_1 97.7(4) .
O1_1 B1_1 B2_1 C1_1 8.6(6) .
O2_1 B1_1 B2_1 C1_1 -169.5(3) .
O1_1 B1_1 B2_1 B2_1 -170.8(4) 7_656
O2_1 B1_1 B2_1 B2_1 11.0(6) 7_656
O1_3 S1_3 C1_3 F1_3 180.0 .
O3_3 S1_3 C1_3 F1_3 -60.0 .
O2_3 S1_3 C1_3 F1_3 60.0 .
O1_3 S1_3 C1_3 F2_3 -60.0 .
O3_3 S1_3 C1_3 F2_3 60.0 .
O2_3 S1_3 C1_3 F2_3 180.0 .
O1_3 S1_3 C1_3 F3_3 60.0 .
O3_3 S1_3 C1_3 F3_3 180.0 .
O2_3 S1_3 C1_3 F3_3 -60.0 .
